data_4335422
loop_
_publ_author_name
'Annalese F. Maddox'
'Jillian J. Davidson'
'Tamila Shalumova'
'Joseph M. Tanski'
'Rory Waterman'

_publ_section_title
;
 Zirconium-Mediated Synthesis of Arsaalkene Compounds from Arsines and
 Isocyanides
;
_journal_name_full 'Inorganic Chemistry'
_journal_page_first 7811
_journal_page_last 7816
_journal_paper_doi 10.1021/ic4012058
_journal_volume 52
_journal_year 2013
_chemical_formula_moiety 'C32 H58 As N5 Si3 Zr, C2 H5 O0.5'
_chemical_formula_sum 'C34 H63 As N5 O0.5 Si3 Zr'
_chemical_formula_weight 800.30
_chemical_name_systematic
; 
 ? 
;
_space_group_IT_number 2
_symmetry_cell_setting triclinic
_symmetry_space_group_name_Hall '-P 1'
_symmetry_space_group_name_H-M 'P -1'
_atom_sites_solution_hydrogens geom
_atom_sites_solution_primary direct
_atom_sites_solution_secondary difmap
_audit_creation_method SHELXL-97
_cell_angle_alpha 84.9720(10)
_cell_angle_beta 72.2780(10)
_cell_angle_gamma 70.5930(10)
_cell_formula_units_Z 2
_cell_length_a 11.3755(6)
_cell_length_b 12.1971(6)
_cell_length_c 16.5256(8)
_cell_measurement_reflns_used 9923
_cell_measurement_temperature 125(2)
_cell_measurement_theta_max 28.31
_cell_measurement_theta_min 2.59
_cell_volume 2059.76(18)
_computing_cell_refinement 'Bruker SAINT'
_computing_data_collection 'Bruker APEX2'
_computing_data_reduction 'Bruker SAINT'
_computing_molecular_graphics 'Bruker SHELXTL'
_computing_publication_material 'Bruker SHELXTL'
_computing_structure_refinement 'SHELXL-97 (Sheldrick, 2008)'
_computing_structure_solution 'SHELXS-97 (Sheldrick, 2008)'
_diffrn_ambient_temperature 125(2)
_diffrn_measured_fraction_theta_full 0.994
_diffrn_measured_fraction_theta_max 0.994
_diffrn_measurement_device_type 'Bruker APEX-II CCD'
_diffrn_measurement_method '\f and \w scans'
_diffrn_radiation_monochromator graphite
_diffrn_radiation_source 'fine-focus sealed tube'
_diffrn_radiation_type MoK\a
_diffrn_radiation_wavelength 0.71073
_diffrn_reflns_av_R_equivalents 0.0229
_diffrn_reflns_av_sigmaI/netI 0.0278
_diffrn_reflns_limit_h_max 15
_diffrn_reflns_limit_h_min -15
_diffrn_reflns_limit_k_max 16
_diffrn_reflns_limit_k_min -16
_diffrn_reflns_limit_l_max 22
_diffrn_reflns_limit_l_min -22
_diffrn_reflns_number 27250
_diffrn_reflns_theta_full 28.33
_diffrn_reflns_theta_max 28.33
_diffrn_reflns_theta_min 1.29
_exptl_absorpt_coefficient_mu 1.181
_exptl_absorpt_correction_T_max 0.9166
_exptl_absorpt_correction_T_min 0.7333
_exptl_absorpt_correction_type empirical
_exptl_absorpt_process_details SADABS
_exptl_crystal_colour colorless
_exptl_crystal_density_diffrn 1.290
_exptl_crystal_description block
_exptl_crystal_F_000 842
_exptl_crystal_size_max 0.28
_exptl_crystal_size_mid 0.24
_exptl_crystal_size_min 0.08
_refine_diff_density_max 1.102
_refine_diff_density_min -0.463
_refine_diff_density_rms 0.058
_refine_ls_extinction_method none
_refine_ls_goodness_of_fit_ref 1.038
_refine_ls_hydrogen_treatment mixed
_refine_ls_matrix_type full
_refine_ls_number_parameters 440
_refine_ls_number_reflns 10195
_refine_ls_number_restraints 0
_refine_ls_restrained_S_all 1.038
_refine_ls_R_factor_all 0.0329
_refine_ls_R_factor_gt 0.0260
_refine_ls_shift/su_max 0.002
_refine_ls_shift/su_mean 0.000
_refine_ls_structure_factor_coef Fsqd
_refine_ls_weighting_details 'calc w=1/[\s^2^(Fo^2^)+(0.0304P)^2^+0.7692P] where P=(Fo^2^+2Fc^2^)/3'
_refine_ls_weighting_scheme calc
_refine_ls_wR_factor_gt 0.0631
_refine_ls_wR_factor_ref 0.0661
_reflns_number_gt 8808
_reflns_number_total 10195
_reflns_threshold_expression >2sigma(I)
_cod_data_source_file ic4012058_si_002.cif
_cod_data_source_block rw637zr
_cod_original_sg_symbol_Hall -P1
_cod_original_formula_sum 'C34 H63 As N5 O0.50 Si3 Zr'
_cod_database_code 4335422

loop_
_symmetry_equiv_pos_as_xyz
'x, y, z'
'-x, -y, -z'

loop_
_atom_site_label
_atom_site_type_symbol
_atom_site_fract_x
_atom_site_fract_y
_atom_site_fract_z
_atom_site_U_iso_or_equiv
_atom_site_adp_type
_atom_site_occupancy
_atom_site_symmetry_multiplicity
_atom_site_calc_flag
_atom_site_refinement_flags
_atom_site_disorder_assembly
_atom_site_disorder_group
Zr Zr 0.617560(14) 0.200431(13) 0.237664(9) 0.01594(4) Uani 1 1 d . . .
N1 N 0.58692(14) 0.17560(12) 0.36783(9) 0.0218(3) Uani 1 1 d . . .
N2 N 0.63105(13) 0.36883(12) 0.21622(9) 0.0206(3) Uani 1 1 d . . .
N3 N 0.75482(13) 0.05402(12) 0.16903(9) 0.0213(3) Uani 1 1 d . . .
N4 N 0.82796(14) 0.18310(12) 0.25679(10) 0.0258(3) Uani 1 1 d . . .
N5 N 0.46554(13) 0.20694(11) 0.18260(8) 0.0174(3) Uani 1 1 d . . .
Si1 Si 0.46938(5) 0.25515(5) 0.45507(3) 0.02893(11) Uani 1 1 d . . .
Si2 Si 0.53331(5) 0.49824(4) 0.18363(3) 0.02213(10) Uani 1 1 d . . .
Si3 Si 0.73858(5) -0.08087(4) 0.16337(3) 0.02443(10) Uani 1 1 d . . .
As As 0.199008(16) 0.213064(16) 0.246542(10) 0.02163(5) Uani 1 1 d . . .
C1 C 0.71106(18) 0.10628(16) 0.38587(12) 0.0286(4) Uani 1 1 d . . .
H1A H 0.7435 0.0279 0.3596 0.034 Uiso 1 1 calc R . .
H1B H 0.6962 0.0974 0.4480 0.034 Uiso 1 1 calc R . .
C2 C 0.73136(18) 0.39327(16) 0.24539(14) 0.0309(4) Uani 1 1 d . . .
H2A H 0.6990 0.4076 0.3076 0.037 Uiso 1 1 calc R . .
H2B H 0.7483 0.4640 0.2175 0.037 Uiso 1 1 calc R . .
C3 C 0.88940(16) 0.05841(16) 0.13413(12) 0.0288(4) Uani 1 1 d . . .
H3A H 0.8920 0.1216 0.0924 0.035 Uiso 1 1 calc R . .
H3B H 0.9484 -0.0161 0.1053 0.035 Uiso 1 1 calc R . .
C4 C 0.81085(18) 0.16873(17) 0.34967(13) 0.0316(4) Uani 1 1 d . . .
H4A H 0.7803 0.2457 0.3778 0.038 Uiso 1 1 calc R . .
H4B H 0.8950 0.1228 0.3597 0.038 Uiso 1 1 calc R . .
C5 C 0.85630(18) 0.29149(16) 0.22399(15) 0.0340(4) Uani 1 1 d . . .
H5A H 0.8962 0.2848 0.1616 0.041 Uiso 1 1 calc R . .
H5B H 0.9188 0.3040 0.2498 0.041 Uiso 1 1 calc R . .
C6 C 0.93138(17) 0.08046(16) 0.20804(13) 0.0307(4) Uani 1 1 d . . .
H6A H 0.9425 0.0116 0.2449 0.037 Uiso 1 1 calc R . .
H6B H 1.0155 0.0961 0.1870 0.037 Uiso 1 1 calc R . .
C7 C 0.3871(3) 0.1612(2) 0.53032(16) 0.0683(9) Uani 1 1 d . . .
H7A H 0.4524 0.0977 0.5488 0.102 Uiso 1 1 calc R . .
H7B H 0.3417 0.1289 0.5017 0.102 Uiso 1 1 calc R . .
H7C H 0.3240 0.2078 0.5798 0.102 Uiso 1 1 calc R . .
C8 C 0.5429(3) 0.3257(3) 0.51379(18) 0.0696(9) Uani 1 1 d . . .
H8A H 0.5841 0.3772 0.4755 0.104 Uiso 1 1 calc R . .
H8B H 0.6086 0.2657 0.5346 0.104 Uiso 1 1 calc R . .
H8C H 0.4745 0.3711 0.5620 0.104 Uiso 1 1 calc R . .
C9 C 0.34239(19) 0.37524(17) 0.42175(13) 0.0344(4) Uani 1 1 d . . .
H9A H 0.3828 0.4065 0.3677 0.052 Uiso 1 1 calc R . .
H9B H 0.3016 0.4371 0.4653 0.052 Uiso 1 1 calc R . .
H9C H 0.2760 0.3454 0.4147 0.052 Uiso 1 1 calc R . .
C10 C 0.4807(2) 0.61665(16) 0.26437(13) 0.0325(4) Uani 1 1 d . . .
H10A H 0.4308 0.5939 0.3189 0.049 Uiso 1 1 calc R . .
H10B H 0.4259 0.6884 0.2454 0.049 Uiso 1 1 calc R . .
H10C H 0.5577 0.6297 0.2711 0.049 Uiso 1 1 calc R . .
C11 C 0.3833(2) 0.48542(16) 0.16794(14) 0.0344(4) Uani 1 1 d . . .
H11A H 0.3359 0.4537 0.2192 0.052 Uiso 1 1 calc R . .
H11B H 0.4072 0.4334 0.1194 0.052 Uiso 1 1 calc R . .
H11C H 0.3276 0.5624 0.1569 0.052 Uiso 1 1 calc R . .
C12 C 0.6275(2) 0.54734(19) 0.08192(13) 0.0437(5) Uani 1 1 d . . .
H12A H 0.7106 0.5482 0.0873 0.066 Uiso 1 1 calc R . .
H12B H 0.5771 0.6258 0.0693 0.066 Uiso 1 1 calc R . .
H12C H 0.6442 0.4938 0.0358 0.066 Uiso 1 1 calc R . .
C13 C 0.8490(2) -0.19230(17) 0.21656(14) 0.0362(4) Uani 1 1 d . . .
H13A H 0.8306 -0.1670 0.2751 0.054 Uiso 1 1 calc R . .
H13B H 0.9400 -0.2010 0.1854 0.054 Uiso 1 1 calc R . .
H13C H 0.8341 -0.2670 0.2170 0.054 Uiso 1 1 calc R . .
C14 C 0.7817(2) -0.12884(19) 0.05056(14) 0.0421(5) Uani 1 1 d . . .
H14A H 0.7290 -0.0693 0.0206 0.063 Uiso 1 1 calc R . .
H14B H 0.7643 -0.2021 0.0494 0.063 Uiso 1 1 calc R . .
H14C H 0.8743 -0.1403 0.0226 0.063 Uiso 1 1 calc R . .
C15 C 0.56877(18) -0.07543(16) 0.22289(14) 0.0329(4) Uani 1 1 d . . .
H15A H 0.5079 -0.0212 0.1953 0.049 Uiso 1 1 calc R . .
H15B H 0.5482 -0.0491 0.2814 0.049 Uiso 1 1 calc R . .
H15C H 0.5610 -0.1531 0.2232 0.049 Uiso 1 1 calc R . .
C16 C 0.35998(15) 0.21226(14) 0.24920(10) 0.0180(3) Uani 1 1 d . . .
H16 H 0.3731(19) 0.2158(17) 0.3051(13) 0.031(5) Uiso 1 1 d . . .
C17 C 0.12633(17) 0.12361(17) 0.42015(12) 0.0277(4) Uani 1 1 d . . .
C18 C 0.05879(18) 0.13334(18) 0.50672(12) 0.0333(4) Uani 1 1 d . . .
H18A H 0.0680 0.0652 0.5400 0.040 Uiso 1 1 calc R . .
C19 C -0.02126(18) 0.23946(19) 0.54553(12) 0.0335(4) Uani 1 1 d . . .
C20 C -0.03450(18) 0.33732(18) 0.49543(12) 0.0308(4) Uani 1 1 d . . .
H20A H -0.0895 0.4106 0.5210 0.037 Uiso 1 1 calc R . .
C21 C 0.03025(16) 0.33195(16) 0.40862(11) 0.0255(4) Uani 1 1 d . . .
C22 C 0.11339(15) 0.22374(15) 0.37025(10) 0.0218(3) Uani 1 1 d . . .
C23 C -0.0915(2) 0.2489(2) 0.63994(13) 0.0491(6) Uani 1 1 d . . .
H23A H -0.0645 0.3009 0.6670 0.074 Uiso 1 1 calc R . .
H23B H -0.0697 0.1717 0.6652 0.074 Uiso 1 1 calc R . .
H23C H -0.1859 0.2801 0.6488 0.074 Uiso 1 1 calc R . .
C24 C 0.0100(2) 0.44290(16) 0.35903(13) 0.0342(4) Uani 1 1 d . . .
H24A H -0.0470 0.5085 0.3976 0.051 Uiso 1 1 calc R . .
H24B H -0.0304 0.4378 0.3155 0.051 Uiso 1 1 calc R . .
H24C H 0.0944 0.4546 0.3317 0.051 Uiso 1 1 calc R . .
C25 C 0.2124(2) 0.00456(18) 0.38296(14) 0.0407(5) Uani 1 1 d . . .
H25A H 0.1935 -0.0080 0.3311 0.061 Uiso 1 1 calc R . .
H25B H 0.1952 -0.0550 0.4244 0.061 Uiso 1 1 calc R . .
H25C H 0.3041 -0.0004 0.3693 0.061 Uiso 1 1 calc R . .
C26 C 0.44576(15) 0.19672(15) 0.10055(10) 0.0196(3) Uani 1 1 d . . .
H26A H 0.3733 0.2657 0.0936 0.024 Uiso 1 1 calc R . .
H26B H 0.4183 0.1275 0.1016 0.024 Uiso 1 1 calc R . .
C27 C 0.56268(15) 0.18651(14) 0.02390(10) 0.0191(3) Uani 1 1 d . . .
C28 C 0.57418(17) 0.12655(15) -0.04788(11) 0.0238(3) Uani 1 1 d . . .
H28A H 0.5103 0.0917 -0.0466 0.029 Uiso 1 1 calc R . .
C29 C 0.67785(18) 0.11718(16) -0.12111(11) 0.0289(4) Uani 1 1 d . . .
H29A H 0.6842 0.0764 -0.1695 0.035 Uiso 1 1 calc R . .
C30 C 0.77151(18) 0.16703(16) -0.12362(11) 0.0292(4) Uani 1 1 d . . .
H30A H 0.8428 0.1600 -0.1734 0.035 Uiso 1 1 calc R . .
C31 C 0.76090(17) 0.22742(16) -0.05295(11) 0.0276(4) Uani 1 1 d . . .
H31A H 0.8251 0.2619 -0.0544 0.033 Uiso 1 1 calc R . .
C32 C 0.65647(17) 0.23756(15) 0.02001(11) 0.0228(3) Uani 1 1 d . . .
H32A H 0.6493 0.2800 0.0678 0.027 Uiso 1 1 calc R . .
O1S O 0.0000 0.5000 0.0000 0.0813(9) Uani 1 2 d S . .
C1S C 0.0710(11) 0.4922(10) 0.1118(6) 0.046(2) Uani 0.463(6) 1 d P A 1
H1SA H 0.0808 0.5426 0.1506 0.068 Uiso 0.463(6) 1 calc PR A 1
H1SB H 0.1570 0.4401 0.0811 0.068 Uiso 0.463(6) 1 calc PR A 1
H1SC H 0.0168 0.4461 0.1443 0.068 Uiso 0.463(6) 1 calc PR A 1
C2S C 0.0082(6) 0.5643(5) 0.0506(4) 0.0585(19) Uani 0.463(6) 1 d P A 1
H2SA H -0.0798 0.6156 0.0811 0.070 Uiso 0.463(6) 1 calc PR A 1
H2SD H 0.0604 0.6138 0.0193 0.070 Uiso 0.463(6) 1 calc PR A 1
C1S' C 0.0683(15) 0.5218(10) 0.1243(9) 0.077(4) Uani 0.537(6) 1 d P A 2
H1SD H 0.1225 0.4797 0.1605 0.116 Uiso 0.537(6) 1 calc PR A 2
H1SE H -0.0203 0.5613 0.1600 0.116 Uiso 0.537(6) 1 calc PR A 2
H1SF H 0.1054 0.5794 0.0912 0.116 Uiso 0.537(6) 1 calc PR A 2
C2S' C 0.0642(5) 0.4386(5) 0.0659(3) 0.0564(16) Uani 0.537(6) 1 d P A 2
H2SB H 0.0157 0.3874 0.0991 0.068 Uiso 0.537(6) 1 calc PR A 2
H2SC H 0.1542 0.3892 0.0373 0.068 Uiso 0.537(6) 1 calc PR A 2

loop_
_atom_site_aniso_label
_atom_site_aniso_U_11
_atom_site_aniso_U_22
_atom_site_aniso_U_33
_atom_site_aniso_U_23
_atom_site_aniso_U_13
_atom_site_aniso_U_12
Zr 0.01387(7) 0.01666(8) 0.01879(8) 0.00058(5) -0.00660(6) -0.00526(6)
N1 0.0230(7) 0.0222(7) 0.0222(7) 0.0026(5) -0.0117(6) -0.0056(6)
N2 0.0202(7) 0.0196(7) 0.0262(7) 0.0018(5) -0.0104(6) -0.0086(6)
N3 0.0152(6) 0.0214(7) 0.0255(7) -0.0016(6) -0.0039(5) -0.0049(5)
N4 0.0192(7) 0.0222(7) 0.0397(9) 0.0014(6) -0.0132(6) -0.0074(6)
N5 0.0160(6) 0.0197(6) 0.0172(6) -0.0015(5) -0.0061(5) -0.0049(5)
Si1 0.0336(3) 0.0318(3) 0.0189(2) -0.0024(2) -0.0097(2) -0.0049(2)
Si2 0.0272(2) 0.0183(2) 0.0222(2) 0.00304(17) -0.01016(19) -0.00705(19)
Si3 0.0219(2) 0.0196(2) 0.0295(3) -0.00268(19) -0.00614(19) -0.00412(19)
As 0.01488(8) 0.03211(10) 0.01905(9) -0.00210(7) -0.00489(6) -0.00849(7)
C1 0.0292(9) 0.0284(9) 0.0305(9) 0.0040(7) -0.0182(8) -0.0047(8)
C2 0.0297(10) 0.0242(9) 0.0484(12) 0.0035(8) -0.0216(9) -0.0125(8)
C3 0.0158(8) 0.0287(9) 0.0366(10) 0.0003(8) -0.0022(7) -0.0050(7)
C4 0.0279(9) 0.0306(10) 0.0438(11) 0.0013(8) -0.0241(9) -0.0069(8)
C5 0.0238(9) 0.0267(9) 0.0604(13) 0.0060(9) -0.0191(9) -0.0145(8)
C6 0.0159(8) 0.0271(9) 0.0488(12) 0.0011(8) -0.0109(8) -0.0053(7)
C7 0.079(2) 0.0542(16) 0.0385(13) 0.0115(12) 0.0141(13) -0.0099(14)
C8 0.0623(17) 0.083(2) 0.0631(17) -0.0419(15) -0.0390(15) 0.0058(15)
C9 0.0323(10) 0.0334(10) 0.0323(10) -0.0101(8) -0.0096(8) -0.0013(8)
C10 0.0409(11) 0.0222(9) 0.0366(11) -0.0017(8) -0.0151(9) -0.0089(8)
C11 0.0379(11) 0.0237(9) 0.0479(12) 0.0032(8) -0.0272(9) -0.0051(8)
C12 0.0574(14) 0.0374(11) 0.0323(11) 0.0123(9) -0.0074(10) -0.0184(11)
C13 0.0313(10) 0.0261(9) 0.0452(12) 0.0036(8) -0.0111(9) -0.0024(8)
C14 0.0489(13) 0.0349(11) 0.0400(12) -0.0108(9) -0.0125(10) -0.0080(10)
C15 0.0263(9) 0.0237(9) 0.0481(12) 0.0028(8) -0.0088(8) -0.0097(8)
C16 0.0178(7) 0.0196(8) 0.0179(8) -0.0017(6) -0.0074(6) -0.0053(6)
C17 0.0171(8) 0.0343(10) 0.0279(9) 0.0008(7) -0.0037(7) -0.0059(7)
C18 0.0235(9) 0.0427(11) 0.0275(10) 0.0084(8) -0.0046(7) -0.0073(8)
C19 0.0217(9) 0.0528(12) 0.0220(9) -0.0014(8) -0.0017(7) -0.0105(9)
C20 0.0227(9) 0.0394(11) 0.0261(9) -0.0085(8) -0.0029(7) -0.0063(8)
C21 0.0198(8) 0.0314(9) 0.0263(9) -0.0034(7) -0.0072(7) -0.0082(7)
C22 0.0135(7) 0.0312(9) 0.0205(8) -0.0022(7) -0.0037(6) -0.0074(7)
C23 0.0406(12) 0.0717(17) 0.0241(10) -0.0014(10) 0.0014(9) -0.0135(12)
C24 0.0378(11) 0.0280(10) 0.0328(10) -0.0049(8) -0.0086(8) -0.0060(8)
C25 0.0340(11) 0.0331(11) 0.0385(11) 0.0054(9) 0.0017(9) -0.0019(9)
C26 0.0185(8) 0.0249(8) 0.0171(7) -0.0005(6) -0.0060(6) -0.0082(6)
C27 0.0193(8) 0.0186(7) 0.0170(7) 0.0012(6) -0.0049(6) -0.0038(6)
C28 0.0263(9) 0.0245(8) 0.0222(8) -0.0017(7) -0.0072(7) -0.0096(7)
C29 0.0341(10) 0.0303(9) 0.0190(8) -0.0040(7) -0.0051(7) -0.0075(8)
C30 0.0247(9) 0.0334(10) 0.0213(9) 0.0020(7) -0.0002(7) -0.0051(8)
C31 0.0237(9) 0.0333(10) 0.0262(9) 0.0042(7) -0.0052(7) -0.0127(8)
C32 0.0252(8) 0.0248(8) 0.0194(8) 0.0007(6) -0.0065(7) -0.0094(7)
O1S 0.069(2) 0.069(2) 0.091(2) 0.0128(19) -0.0237(18) -0.0058(16)
C1S 0.047(4) 0.051(6) 0.037(4) 0.013(5) -0.011(3) -0.018(4)
C2S 0.055(3) 0.055(4) 0.069(4) -0.023(3) -0.028(3) -0.007(3)
C1S' 0.097(6) 0.046(5) 0.081(6) -0.018(4) -0.035(4) 0.000(4)
C2S' 0.053(3) 0.080(4) 0.040(3) 0.015(3) -0.005(2) -0.038(3)

loop_
_atom_type_symbol
_atom_type_description
_atom_type_scat_dispersion_real
_atom_type_scat_dispersion_imag
_atom_type_scat_source
C C 0.0033 0.0016 'International Tables Vol C Tables 4.2.6.8 and 6.1.1.4'
H H 0.0000 0.0000 'International Tables Vol C Tables 4.2.6.8 and 6.1.1.4'
N N 0.0061 0.0033 'International Tables Vol C Tables 4.2.6.8 and 6.1.1.4'
Si Si 0.0817 0.0704 'International Tables Vol C Tables 4.2.6.8 and 6.1.1.4'
As As 0.0499 2.0058 'International Tables Vol C Tables 4.2.6.8 and 6.1.1.4'
Zr Zr -2.9673 0.5597 'International Tables Vol C Tables 4.2.6.8 and 6.1.1.4'
O O 0.0106 0.0060 'International Tables Vol C Tables 4.2.6.8 and 6.1.1.4'

loop_
_geom_angle_atom_site_label_1
_geom_angle_atom_site_label_2
_geom_angle_atom_site_label_3
_geom_angle
_geom_angle_site_symmetry_1
_geom_angle_site_symmetry_3
N3 Zr N1 111.04(5) . .
N3 Zr N2 123.60(5) . .
N1 Zr N2 105.32(5) . .
N3 Zr N5 95.65(5) . .
N1 Zr N5 119.37(5) . .
N2 Zr N5 102.43(5) . .
N3 Zr N4 72.62(5) . .
N1 Zr N4 76.63(5) . .
N2 Zr N4 75.77(5) . .
N5 Zr N4 163.30(5) . .
N3 Zr C16 111.66(5) . .
N1 Zr C16 92.43(5) . .
N2 Zr C16 108.19(5) . .
N5 Zr C16 27.29(5) . .
N4 Zr C16 169.05(5) . .
C1 N1 Si1 113.48(11) . .
C1 N1 Zr 110.51(11) . .
Si1 N1 Zr 131.80(8) . .
C2 N2 Si2 109.46(11) . .
C2 N2 Zr 116.37(10) . .
Si2 N2 Zr 133.49(7) . .
C3 N3 Si3 115.10(11) . .
C3 N3 Zr 115.99(11) . .
Si3 N3 Zr 127.85(8) . .
C5 N4 C4 112.98(15) . .
C5 N4 C6 110.22(15) . .
C4 N4 C6 110.90(14) . .
C5 N4 Zr 106.54(10) . .
C4 N4 Zr 105.87(10) . .
C6 N4 Zr 110.12(10) . .
C16 N5 C26 113.48(13) . .
C16 N5 Zr 105.27(10) . .
C26 N5 Zr 140.91(10) . .
N1 Si1 C9 111.20(8) . .
N1 Si1 C7 111.40(10) . .
C9 Si1 C7 108.27(12) . .
N1 Si1 C8 111.03(10) . .
C9 Si1 C8 106.20(11) . .
C7 Si1 C8 108.55(15) . .
N2 Si2 C11 113.38(8) . .
N2 Si2 C12 110.26(9) . .
C11 Si2 C12 108.19(11) . .
N2 Si2 C10 110.40(8) . .
C11 Si2 C10 107.30(9) . .
C12 Si2 C10 107.07(10) . .
N3 Si3 C15 109.30(8) . .
N3 Si3 C14 111.37(9) . .
C15 Si3 C14 111.04(10) . .
N3 Si3 C13 110.13(8) . .
C15 Si3 C13 106.69(9) . .
C14 Si3 C13 108.20(10) . .
C16 As C22 97.70(7) . .
N1 C1 C4 108.81(14) . .
N1 C1 H1A 109.9 . .
C4 C1 H1A 109.9 . .
N1 C1 H1B 109.9 . .
C4 C1 H1B 109.9 . .
H1A C1 H1B 108.3 . .
N2 C2 C5 110.19(15) . .
N2 C2 H2A 109.6 . .
C5 C2 H2A 109.6 . .
N2 C2 H2B 109.6 . .
C5 C2 H2B 109.6 . .
H2A C2 H2B 108.1 . .
N3 C3 C6 107.24(15) . .
N3 C3 H3A 110.3 . .
C6 C3 H3A 110.3 . .
N3 C3 H3B 110.3 . .
C6 C3 H3B 110.3 . .
H3A C3 H3B 108.5 . .
N4 C4 C1 108.31(14) . .
N4 C4 H4A 110.0 . .
C1 C4 H4A 110.0 . .
N4 C4 H4B 110.0 . .
C1 C4 H4B 110.0 . .
H4A C4 H4B 108.4 . .
N4 C5 C2 109.59(15) . .
N4 C5 H5A 109.8 . .
C2 C5 H5A 109.8 . .
N4 C5 H5B 109.8 . .
C2 C5 H5B 109.8 . .
H5A C5 H5B 108.2 . .
N4 C6 C3 107.68(14) . .
N4 C6 H6A 110.2 . .
C3 C6 H6A 110.2 . .
N4 C6 H6B 110.2 . .
C3 C6 H6B 110.2 . .
H6A C6 H6B 108.5 . .
Si1 C7 H7A 109.5 . .
Si1 C7 H7B 109.5 . .
H7A C7 H7B 109.5 . .
Si1 C7 H7C 109.5 . .
H7A C7 H7C 109.5 . .
H7B C7 H7C 109.5 . .
Si1 C8 H8A 109.5 . .
Si1 C8 H8B 109.5 . .
H8A C8 H8B 109.5 . .
Si1 C8 H8C 109.5 . .
H8A C8 H8C 109.5 . .
H8B C8 H8C 109.5 . .
Si1 C9 H9A 109.5 . .
Si1 C9 H9B 109.5 . .
H9A C9 H9B 109.5 . .
Si1 C9 H9C 109.5 . .
H9A C9 H9C 109.5 . .
H9B C9 H9C 109.5 . .
Si2 C10 H10A 109.5 . .
Si2 C10 H10B 109.5 . .
H10A C10 H10B 109.5 . .
Si2 C10 H10C 109.5 . .
H10A C10 H10C 109.5 . .
H10B C10 H10C 109.5 . .
Si2 C11 H11A 109.5 . .
Si2 C11 H11B 109.5 . .
H11A C11 H11B 109.5 . .
Si2 C11 H11C 109.5 . .
H11A C11 H11C 109.5 . .
H11B C11 H11C 109.5 . .
Si2 C12 H12A 109.5 . .
Si2 C12 H12B 109.5 . .
H12A C12 H12B 109.5 . .
Si2 C12 H12C 109.5 . .
H12A C12 H12C 109.5 . .
H12B C12 H12C 109.5 . .
Si3 C13 H13A 109.5 . .
Si3 C13 H13B 109.5 . .
H13A C13 H13B 109.5 . .
Si3 C13 H13C 109.5 . .
H13A C13 H13C 109.5 . .
H13B C13 H13C 109.5 . .
Si3 C14 H14A 109.5 . .
Si3 C14 H14B 109.5 . .
H14A C14 H14B 109.5 . .
Si3 C14 H14C 109.5 . .
H14A C14 H14C 109.5 . .
H14B C14 H14C 109.5 . .
Si3 C15 H15A 109.5 . .
Si3 C15 H15B 109.5 . .
H15A C15 H15B 109.5 . .
Si3 C15 H15C 109.5 . .
H15A C15 H15C 109.5 . .
H15B C15 H15C 109.5 . .
N5 C16 As 127.53(12) . .
N5 C16 Zr 47.44(7) . .
As C16 Zr 174.48(8) . .
N5 C16 H16 114.4(12) . .
As C16 H16 118.1(12) . .
Zr C16 H16 67.0(12) . .
C18 C17 C22 119.51(17) . .
C18 C17 C25 118.62(17) . .
C22 C17 C25 121.86(16) . .
C19 C18 C17 122.01(18) . .
C19 C18 H18A 119.0 . .
C17 C18 H18A 119.0 . .
C20 C19 C18 117.92(17) . .
C20 C19 C23 120.74(19) . .
C18 C19 C23 121.3(2) . .
C19 C20 C21 122.20(18) . .
C19 C20 H20A 118.9 . .
C21 C20 H20A 118.9 . .
C20 C21 C22 119.31(17) . .
C20 C21 C24 118.57(17) . .
C22 C21 C24 122.11(16) . .
C17 C22 C21 119.03(16) . .
C17 C22 As 120.89(13) . .
C21 C22 As 119.91(13) . .
C19 C23 H23A 109.5 . .
C19 C23 H23B 109.5 . .
H23A C23 H23B 109.5 . .
C19 C23 H23C 109.5 . .
H23A C23 H23C 109.5 . .
H23B C23 H23C 109.5 . .
C21 C24 H24A 109.5 . .
C21 C24 H24B 109.5 . .
H24A C24 H24B 109.5 . .
C21 C24 H24C 109.5 . .
H24A C24 H24C 109.5 . .
H24B C24 H24C 109.5 . .
C17 C25 H25A 109.5 . .
C17 C25 H25B 109.5 . .
H25A C25 H25B 109.5 . .
C17 C25 H25C 109.5 . .
H25A C25 H25C 109.5 . .
H25B C25 H25C 109.5 . .
N5 C26 C27 115.60(13) . .
N5 C26 H26A 108.4 . .
C27 C26 H26A 108.4 . .
N5 C26 H26B 108.4 . .
C27 C26 H26B 108.4 . .
H26A C26 H26B 107.4 . .
C32 C27 C28 118.35(15) . .
C32 C27 C26 123.25(14) . .
C28 C27 C26 118.35(14) . .
C29 C28 C27 120.87(16) . .
C29 C28 H28A 119.6 . .
C27 C28 H28A 119.6 . .
C30 C29 C28 120.13(16) . .
C30 C29 H29A 119.9 . .
C28 C29 H29A 119.9 . .
C29 C30 C31 119.61(16) . .
C29 C30 H30A 120.2 . .
C31 C30 H30A 120.2 . .
C30 C31 C32 120.17(17) . .
C30 C31 H31A 119.9 . .
C32 C31 H31A 119.9 . .
C27 C32 C31 120.86(16) . .
C27 C32 H32A 119.6 . .
C31 C32 H32A 119.6 . .
C2S O1S C2S 179.999(1) 2_565 .
C2S O1S C2S' 115.3(4) 2_565 .
C2S O1S C2S' 64.7(4) . .
C2S O1S C2S' 64.7(4) 2_565 2_565
C2S O1S C2S' 115.3(4) . 2_565
C2S' O1S C2S' 179.999(1) . 2_565
O1S C2S C1S 109.1(6) . .
O1S C2S H2SA 109.9 . .
C1S C2S H2SA 109.9 . .
O1S C2S H2SD 109.9 . .
C1S C2S H2SD 109.9 . .
H2SA C2S H2SD 108.3 . .
C2S' C1S' H1SD 109.5 . .
C2S' C1S' H1SE 109.5 . .
H1SD C1S' H1SE 109.5 . .
C2S' C1S' H1SF 109.5 . .
H1SD C1S' H1SF 109.5 . .
H1SE C1S' H1SF 109.5 . .
C1S' C2S' O1S 111.8(7) . .
C1S' C2S' H2SB 109.3 . .
O1S C2S' H2SB 109.3 . .
C1S' C2S' H2SC 109.3 . .
O1S C2S' H2SC 109.3 . .
H2SB C2S' H2SC 107.9 . .

loop_
_geom_bond_atom_site_label_1
_geom_bond_atom_site_label_2
_geom_bond_distance
_geom_bond_site_symmetry_2
Zr N3 2.0826(14) .
Zr N1 2.0832(14) .
Zr N2 2.1016(13) .
Zr N5 2.1630(13) .
Zr N4 2.4466(14) .
Zr C16 2.8331(16) .
N1 C1 1.489(2) .
N1 Si1 1.7371(15) .
N2 C2 1.486(2) .
N2 Si2 1.7513(14) .
N3 C3 1.480(2) .
N3 Si3 1.7290(15) .
N4 C5 1.482(2) .
N4 C4 1.489(2) .
N4 C6 1.490(2) .
N5 C16 1.347(2) .
N5 C26 1.463(2) .
Si1 C9 1.863(2) .
Si1 C7 1.868(3) .
Si1 C8 1.871(2) .
Si2 C11 1.860(2) .
Si2 C12 1.867(2) .
Si2 C10 1.8712(19) .
Si3 C15 1.8636(19) .
Si3 C14 1.871(2) .
Si3 C13 1.878(2) .
As C16 1.8418(16) .
As C22 1.9736(16) .
C1 C4 1.519(3) .
C1 H1A 0.9900 .
C1 H1B 0.9900 .
C2 C5 1.512(3) .
C2 H2A 0.9900 .
C2 H2B 0.9900 .
C3 C6 1.513(3) .
C3 H3A 0.9900 .
C3 H3B 0.9900 .
C4 H4A 0.9900 .
C4 H4B 0.9900 .
C5 H5A 0.9900 .
C5 H5B 0.9900 .
C6 H6A 0.9900 .
C6 H6B 0.9900 .
C7 H7A 0.9800 .
C7 H7B 0.9800 .
C7 H7C 0.9800 .
C8 H8A 0.9800 .
C8 H8B 0.9800 .
C8 H8C 0.9800 .
C9 H9A 0.9800 .
C9 H9B 0.9800 .
C9 H9C 0.9800 .
C10 H10A 0.9800 .
C10 H10B 0.9800 .
C10 H10C 0.9800 .
C11 H11A 0.9800 .
C11 H11B 0.9800 .
C11 H11C 0.9800 .
C12 H12A 0.9800 .
C12 H12B 0.9800 .
C12 H12C 0.9800 .
C13 H13A 0.9800 .
C13 H13B 0.9800 .
C13 H13C 0.9800 .
C14 H14A 0.9800 .
C14 H14B 0.9800 .
C14 H14C 0.9800 .
C15 H15A 0.9800 .
C15 H15B 0.9800 .
C15 H15C 0.9800 .
C16 H16 0.99(2) .
C17 C18 1.397(3) .
C17 C22 1.404(2) .
C17 C25 1.513(3) .
C18 C19 1.387(3) .
C18 H18A 0.9500 .
C19 C20 1.384(3) .
C19 C23 1.516(3) .
C20 C21 1.395(2) .
C20 H20A 0.9500 .
C21 C22 1.411(2) .
C21 C24 1.506(3) .
C23 H23A 0.9800 .
C23 H23B 0.9800 .
C23 H23C 0.9800 .
C24 H24A 0.9800 .
C24 H24B 0.9800 .
C24 H24C 0.9800 .
C25 H25A 0.9800 .
C25 H25B 0.9800 .
C25 H25C 0.9800 .
C26 C27 1.510(2) .
C26 H26A 0.9900 .
C26 H26B 0.9900 .
C27 C32 1.387(2) .
C27 C28 1.398(2) .
C28 C29 1.391(2) .
C28 H28A 0.9500 .
C29 C30 1.380(3) .
C29 H29A 0.9500 .
C30 C31 1.388(3) .
C30 H30A 0.9500 .
C31 C32 1.392(2) .
C31 H31A 0.9500 .
C32 H32A 0.9500 .
O1S C2S 1.238(5) 2_565
O1S C2S 1.238(5) .
O1S C2S' 1.503(5) .
O1S C2S' 1.503(5) 2_565
C1S C2S 1.474(13) .
C1S H1SA 0.9800 .
C1S H1SB 0.9800 .
C1S H1SC 0.9800 .
C2S H2SA 0.9900 .
C2S H2SD 0.9900 .
C1S' C2S' 1.481(11) .
C1S' H1SD 0.9800 .
C1S' H1SE 0.9800 .
C1S' H1SF 0.9800 .
C2S' H2SB 0.9900 .
C2S' H2SC 0.9900 .

loop_
_geom_torsion_atom_site_label_1
_geom_torsion_atom_site_label_2
_geom_torsion_atom_site_label_3
_geom_torsion_atom_site_label_4
_geom_torsion
_geom_torsion_site_symmetry_1
N3 Zr N1 C1 36.41(12) .
N2 Zr N1 C1 -99.65(11) .
N5 Zr N1 C1 146.14(10) .
N4 Zr N1 C1 -28.74(11) .
C16 Zr N1 C1 150.75(11) .
N3 Zr N1 Si1 -168.73(9) .
N2 Zr N1 Si1 55.21(11) .
N5 Zr N1 Si1 -59.01(12) .
N4 Zr N1 Si1 126.12(11) .
C16 Zr N1 Si1 -54.39(11) .
N3 Zr N2 C2 -73.11(14) .
N1 Zr N2 C2 55.85(13) .
N5 Zr N2 C2 -178.62(12) .
N4 Zr N2 C2 -15.68(12) .
C16 Zr N2 C2 153.68(12) .
N3 Zr N2 Si2 117.60(10) .
N1 Zr N2 Si2 -113.45(11) .
N5 Zr N2 Si2 12.08(12) .
N4 Zr N2 Si2 175.02(12) .
C16 Zr N2 Si2 -15.61(12) .
N1 Zr N3 C3 -98.37(12) .
N2 Zr N3 C3 28.16(14) .
N5 Zr N3 C3 137.15(12) .
N4 Zr N3 C3 -30.70(12) .
C16 Zr N3 C3 159.99(11) .
N1 Zr N3 Si3 69.14(11) .
N2 Zr N3 Si3 -164.33(8) .
N5 Zr N3 Si3 -55.34(10) .
N4 Zr N3 Si3 136.81(11) .
C16 Zr N3 Si3 -32.49(11) .
N3 Zr N4 C5 120.33(13) .
N1 Zr N4 C5 -122.22(13) .
N2 Zr N4 C5 -12.32(12) .
N5 Zr N4 C5 73.5(2) .
C16 Zr N4 C5 -124.9(2) .
N3 Zr N4 C4 -119.14(11) .
N1 Zr N4 C4 -1.70(10) .
N2 Zr N4 C4 108.21(11) .
N5 Zr N4 C4 -165.97(15) .
C16 Zr N4 C4 -4.4(3) .
N3 Zr N4 C6 0.80(11) .
N1 Zr N4 C6 118.25(12) .
N2 Zr N4 C6 -131.85(12) .
N5 Zr N4 C6 -46.0(2) .
C16 Zr N4 C6 115.5(3) .
N3 Zr N5 C16 128.10(10) .
N1 Zr N5 C16 10.09(12) .
N2 Zr N5 C16 -105.66(10) .
N4 Zr N5 C16 172.47(15) .
N3 Zr N5 C26 -44.26(17) .
N1 Zr N5 C26 -162.27(16) .
N2 Zr N5 C26 81.98(17) .
N4 Zr N5 C26 0.1(3) .
C16 Zr N5 C26 -172.4(2) .
C1 N1 Si1 C9 160.65(12) .
Zr N1 Si1 C9 6.37(14) .
C1 N1 Si1 C7 -78.48(17) .
Zr N1 Si1 C7 127.24(14) .
C1 N1 Si1 C8 42.64(17) .
Zr N1 Si1 C8 -111.65(14) .
C2 N2 Si2 C11 -167.53(13) .
Zr N2 Si2 C11 2.30(14) .
C2 N2 Si2 C12 71.01(15) .
Zr N2 Si2 C12 -119.16(12) .
C2 N2 Si2 C10 -47.11(14) .
Zr N2 Si2 C10 122.72(11) .
C3 N3 Si3 C15 172.29(13) .
Zr N3 Si3 C15 4.68(13) .
C3 N3 Si3 C14 -64.66(15) .
Zr N3 Si3 C14 127.74(11) .
C3 N3 Si3 C13 55.39(15) .
Zr N3 Si3 C13 -112.22(11) .
Si1 N1 C1 C4 -102.29(15) .
Zr N1 C1 C4 57.51(16) .
Si2 N2 C2 C5 -146.11(14) .
Zr N2 C2 C5 42.11(19) .
Si3 N3 C3 C6 -112.18(14) .
Zr N3 C3 C6 56.96(16) .
C5 N4 C4 C1 146.96(15) .
C6 N4 C4 C1 -88.71(17) .
Zr N4 C4 C1 30.72(16) .
N1 C1 C4 N4 -58.14(19) .
C4 N4 C5 C2 -78.91(19) .
C6 N4 C5 C2 156.39(16) .
Zr N4 C5 C2 36.94(18) .
N2 C2 C5 N4 -52.4(2) .
C5 N4 C6 C3 -90.58(17) .
C4 N4 C6 C3 143.53(15) .
Zr N4 C6 C3 26.68(17) .
N3 C3 C6 N4 -51.16(18) .
C26 N5 C16 As -2.3(2) .
Zr N5 C16 As -177.01(10) .
C26 N5 C16 Zr 174.76(16) .
C22 As C16 N5 -179.51(14) .
C22 As C16 Zr 157.0(9) .
N3 Zr C16 N5 -57.42(11) .
N1 Zr C16 N5 -171.21(10) .
N2 Zr C16 N5 81.80(11) .
N4 Zr C16 N5 -168.6(2) .
N3 Zr C16 As -32.0(9) .
N1 Zr C16 As -145.8(9) .
N2 Zr C16 As 107.2(9) .
N5 Zr C16 As 25.4(8) .
N4 Zr C16 As -143.1(8) .
C22 C17 C18 C19 -0.1(3) .
C25 C17 C18 C19 179.60(19) .
C17 C18 C19 C20 0.9(3) .
C17 C18 C19 C23 -178.64(19) .
C18 C19 C20 C21 -0.5(3) .
C23 C19 C20 C21 179.06(19) .
C19 C20 C21 C22 -0.8(3) .
C19 C20 C21 C24 179.99(18) .
C18 C17 C22 C21 -1.2(3) .
C25 C17 C22 C21 179.18(17) .
C18 C17 C22 As -176.51(14) .
C25 C17 C22 As 3.8(2) .
C20 C21 C22 C17 1.6(2) .
C24 C21 C22 C17 -179.21(16) .
C20 C21 C22 As 176.96(13) .
C24 C21 C22 As -3.8(2) .
C16 As C22 C17 -84.57(14) .
C16 As C22 C21 100.11(14) .
C16 N5 C26 C27 -178.10(14) .
Zr N5 C26 C27 -6.1(2) .
N5 C26 C27 C32 -31.0(2) .
N5 C26 C27 C28 151.63(15) .
C32 C27 C28 C29 0.7(3) .
C26 C27 C28 C29 178.20(16) .
C27 C28 C29 C30 0.2(3) .
C28 C29 C30 C31 -0.6(3) .
C29 C30 C31 C32 0.0(3) .
C28 C27 C32 C31 -1.3(2) .
C26 C27 C32 C31 -178.63(16) .
C30 C31 C32 C27 0.9(3) .
C2S O1S C2S C1S -109(16) 2_565
C2S' O1S C2S C1S -0.9(5) .
C2S' O1S C2S C1S 179.1(5) 2_565
C2S O1S C2S' C1S' -179.2(7) 2_565
C2S O1S C2S' C1S' 0.8(7) .
C2S' O1S C2S' C1S' -60(19) 2_565
